data_4064302
loop_
_publ_author_name
'Liu, Xianghao'
'Pattacini, Roberto'
'Deglmann, Peter'
'Braunstein, Pierre'

_publ_section_title
;
 Do Short C--H--M (M = Cu(I), Ag(I)) Distances Represent Agostic
 Interactions in Pincer-Type Complexes? Unusual NHC Transmetalation from
 Cu(I) to Ag(I)
;
_journal_issue 12
_journal_name_full Organometallics
_journal_page_first 3302
_journal_paper_doi 10.1021/om200033m
_journal_volume 30
_journal_year 2011
_chemical_formula_moiety 'C18 H22 Cu N4 , F6 P'
_chemical_formula_sum 'C18 H22 Cu F6 N4 P'
_chemical_formula_weight 502.91
_space_group_IT_number 2
_symmetry_cell_setting triclinic
_symmetry_Int_Tables_number 2
_symmetry_space_group_name_Hall '-P 1'
_symmetry_space_group_name_H-M 'P -1'
_atom_sites_solution_hydrogens geom
_atom_sites_solution_primary direct
_atom_sites_solution_secondary difmap
_audit_creation_method SHELXL-97
_cell_angle_alpha 69.90(1)
_cell_angle_beta 81.25(2)
_cell_angle_gamma 79.82(2)
_cell_formula_units_Z 2
_cell_length_a 8.553(2)
_cell_length_b 11.092(3)
_cell_length_c 11.628(3)
_cell_measurement_reflns_used 2504
_cell_measurement_temperature 173(2)
_cell_measurement_theta_max 26.373
_cell_measurement_theta_min 0.998
_cell_volume 1014.7(5)
_computing_cell_refinement 'HKL Scalepack (Otwinowski & Minor 1997)'
_computing_data_collection 'Collect (Bruker AXS BV, 1997-2004)'
_computing_data_reduction 'HKL Denzo and Scalepack (Otwinowski & Minor 1997)'
_computing_molecular_graphics ORTEP
_computing_publication_material PLATON
_computing_structure_refinement 'SHELXL-97 (Sheldrick, 1997)'
_computing_structure_solution 'SHELXS-97 (Sheldrick, 1997)'
_diffrn_ambient_temperature 173(2)
_diffrn_detector_area_resol_mean 9
_diffrn_measured_fraction_theta_full 0.988
_diffrn_measured_fraction_theta_max 0.988
_diffrn_measurement_device_type KappaCCD
_diffrn_measurement_method CCD
_diffrn_radiation_monochromator graphite
_diffrn_radiation_probe x-ray
_diffrn_radiation_type MoK\a
_diffrn_radiation_wavelength 0.71073
_diffrn_reflns_av_R_equivalents 0.0338
_diffrn_reflns_av_sigmaI/netI 0.0714
_diffrn_reflns_limit_h_max 10
_diffrn_reflns_limit_h_min -9
_diffrn_reflns_limit_k_max 11
_diffrn_reflns_limit_k_min -13
_diffrn_reflns_limit_l_max 14
_diffrn_reflns_limit_l_min -14
_diffrn_reflns_number 5948
_diffrn_reflns_theta_full 26.00
_diffrn_reflns_theta_max 26.00
_diffrn_reflns_theta_min 2.95
_diffrn_source 'fine-focus sealed tube'
_exptl_absorpt_coefficient_mu 1.222
_exptl_absorpt_correction_T_max 0.901
_exptl_absorpt_correction_T_min 0.715
_exptl_absorpt_correction_type multi-scan
_exptl_absorpt_process_details 'L. Spek, J. Appl.Cryst. 2003, 36, 7, B. Blessing, Acta Cryst, 1995, A51, 33'
_exptl_crystal_colour colorless
_exptl_crystal_density_diffrn 1.646
_exptl_crystal_density_method 'not measured'
_exptl_crystal_description plate
_exptl_crystal_F_000 512
_exptl_crystal_size_max 0.20
_exptl_crystal_size_mid 0.20
_exptl_crystal_size_min 0.07
_refine_diff_density_max 0.691
_refine_diff_density_min -0.628
_refine_diff_density_rms 0.105
_refine_ls_extinction_method none
_refine_ls_goodness_of_fit_ref 1.051
_refine_ls_hydrogen_treatment constr
_refine_ls_matrix_type full
_refine_ls_number_parameters 277
_refine_ls_number_reflns 3942
_refine_ls_number_restraints 0
_refine_ls_restrained_S_all 1.051
_refine_ls_R_factor_all 0.0902
_refine_ls_R_factor_gt 0.0579
_refine_ls_shift/su_max 0.002
_refine_ls_shift/su_mean 0.000
_refine_ls_structure_factor_coef Fsqd
_refine_ls_weighting_details 'calc w=1/[\s^2^(Fo^2^)+(0.0978P)^2^+0.0000P] where P=(Fo^2^+2Fc^2^)/3'
_refine_ls_weighting_scheme calc
_refine_ls_wR_factor_gt 0.1499
_refine_ls_wR_factor_ref 0.1653
_reflns_number_gt 2819
_reflns_number_total 3942
_reflns_threshold_expression >2sigma(I)
_cod_data_source_file om200033m_si_001.cif
_cod_data_source_block CuL
_cod_database_code 4064302

loop_
_symmetry_equiv_pos_as_xyz
'x, y, z'
'-x, -y, -z'

loop_
_atom_site_label
_atom_site_type_symbol
_atom_site_fract_x
_atom_site_fract_y
_atom_site_fract_z
_atom_site_U_iso_or_equiv
_atom_site_adp_type
_atom_site_occupancy
_atom_site_symmetry_multiplicity
_atom_site_calc_flag
_atom_site_refinement_flags
Cu1 Cu 0.42042(6) 0.18005(5) -0.00105(4) 0.0291(2) Uani 1 1 d .
C1 C 0.4195(5) 0.3095(4) -0.1609(4) 0.0272(9) Uani 1 1 d .
C2 C 0.3966(5) 0.0561(4) 0.1604(4) 0.0275(9) Uani 1 1 d .
C3 C 0.4944(6) 0.4595(4) -0.3402(4) 0.0338(10) Uani 1 1 d .
H3 H 0.5592 0.5120 -0.4052 0.041 Uiso 1 1 calc R
C4 C 0.3351(6) 0.4618(4) -0.3343(4) 0.0353(11) Uani 1 1 d .
H4 H 0.2664 0.5157 -0.3942 0.042 Uiso 1 1 calc R
C5 C 0.4522(6) -0.0914(5) 0.3455(4) 0.0359(11) Uani 1 1 d .
H5 H 0.5109 -0.1493 0.4104 0.043 Uiso 1 1 calc R
C6 C 0.2935(6) -0.0687(5) 0.3453(4) 0.0359(11) Uani 1 1 d .
H6 H 0.2179 -0.1068 0.4108 0.043 Uiso 1 1 calc R
C7 C 0.7137(5) 0.3310(4) -0.2110(3) 0.0295(10) Uani 1 1 d .
H7A H 0.7738 0.4043 -0.2579 0.035 Uiso 1 1 calc R
H7B H 0.7599 0.2564 -0.2392 0.035 Uiso 1 1 calc R
C8 C 0.7309(5) 0.2955(4) -0.0763(3) 0.0243(9) Uani 1 1 d .
C9 C 0.7289(5) 0.1670(4) -0.0045(4) 0.0272(9) Uani 1 1 d .
H9 H 0.7372 0.1039 -0.0442 0.033 Uiso 1 1 calc R
C10 C 0.7151(5) 0.1268(4) 0.1236(4) 0.0262(9) Uani 1 1 d .
C11 C 0.7097(5) 0.2188(4) 0.1824(3) 0.0264(9) Uani 1 1 d .
C12 C 0.7201(5) 0.3464(4) 0.1096(4) 0.0290(10) Uani 1 1 d .
H12 H 0.7233 0.4082 0.1487 0.035 Uiso 1 1 calc R
C13 C 0.7262(5) 0.3884(4) -0.0195(4) 0.0275(9) Uani 1 1 d .
C14 C 0.7220(6) 0.5303(4) -0.0903(4) 0.0375(11) Uani 1 1 d .
H14A H 0.8112 0.5433 -0.1552 0.056 Uiso 1 1 calc R
H14B H 0.7312 0.5772 -0.0345 0.056 Uiso 1 1 calc R
H14C H 0.6210 0.5632 -0.1275 0.056 Uiso 1 1 calc R
C15 C 0.6831(6) 0.1824(5) 0.3222(4) 0.0359(11) Uani 1 1 d .
H15A H 0.7142 0.2498 0.3475 0.054 Uiso 1 1 calc R
H15B H 0.7480 0.0995 0.3596 0.054 Uiso 1 1 calc R
H15C H 0.5701 0.1744 0.3494 0.054 Uiso 1 1 calc R
C16 C 0.6856(5) -0.0101(4) 0.1946(4) 0.0306(10) Uani 1 1 d .
H16A H 0.7236 -0.0657 0.1426 0.037 Uiso 1 1 calc R
H16B H 0.7458 -0.0436 0.2680 0.037 Uiso 1 1 calc R
C17 C 0.1269(5) 0.3482(5) -0.1819(4) 0.0391(11) Uani 1 1 d .
H17A H 0.1174 0.3045 -0.0926 0.059 Uiso 1 1 calc R
H17B H 0.0952 0.2937 -0.2228 0.059 Uiso 1 1 calc R
H17C H 0.0571 0.4313 -0.2013 0.059 Uiso 1 1 calc R
C18 C 0.0992(6) 0.0742(5) 0.1986(4) 0.0441(13) Uani 1 1 d .
H18A H 0.0240 0.0142 0.2475 0.066 Uiso 1 1 calc R
H18B H 0.0967 0.0879 0.1110 0.066 Uiso 1 1 calc R
H18C H 0.0690 0.1572 0.2140 0.066 Uiso 1 1 calc R
N1 N 0.5447(4) 0.3678(3) -0.2355(3) 0.0277(8) Uani 1 1 d .
N2 N 0.2922(4) 0.3707(4) -0.2248(3) 0.0297(8) Uani 1 1 d .
N3 N 0.5141(4) -0.0147(3) 0.2333(3) 0.0274(8) Uani 1 1 d .
N4 N 0.2599(4) 0.0197(3) 0.2334(3) 0.0284(8) Uani 1 1 d .
P1 P 0.09960(15) 0.27446(12) 0.46241(10) 0.0349(3) Uani 1 1 d .
F1 F 0.0223(6) 0.3019(5) 0.3403(4) 0.1088(16) Uani 1 1 d .
F2 F 0.2651(4) 0.2419(4) 0.3928(4) 0.1028(15) Uani 1 1 d .
F3 F 0.1225(5) 0.4227(3) 0.4178(3) 0.0790(11) Uani 1 1 d .
F4 F 0.1762(7) 0.2530(5) 0.5815(4) 0.132(2) Uani 1 1 d .
F5 F -0.0699(5) 0.3091(4) 0.5280(4) 0.0889(13) Uani 1 1 d .
F6 F 0.0743(5) 0.1278(3) 0.5055(4) 0.1016(15) Uani 1 1 d .

loop_
_atom_site_aniso_label
_atom_site_aniso_U_11
_atom_site_aniso_U_22
_atom_site_aniso_U_33
_atom_site_aniso_U_23
_atom_site_aniso_U_13
_atom_site_aniso_U_12
Cu1 0.0240(3) 0.0330(4) 0.0276(3) -0.0060(2) -0.0020(2) -0.0047(2)
C1 0.023(2) 0.030(3) 0.029(2) -0.0118(18) -0.0027(18) 0.0006(18)
C2 0.026(2) 0.030(2) 0.030(2) -0.0134(19) 0.0002(18) -0.0071(19)
C3 0.037(3) 0.034(3) 0.026(2) -0.0042(19) -0.0045(19) -0.006(2)
C4 0.039(3) 0.032(3) 0.031(2) -0.005(2) -0.012(2) 0.001(2)
C5 0.036(3) 0.037(3) 0.031(2) -0.005(2) -0.003(2) -0.010(2)
C6 0.036(3) 0.036(3) 0.032(2) -0.005(2) 0.003(2) -0.013(2)
C7 0.026(2) 0.035(3) 0.026(2) -0.0066(18) -0.0005(17) -0.0075(19)
C8 0.014(2) 0.030(2) 0.027(2) -0.0091(18) -0.0006(16) -0.0016(17)
C9 0.016(2) 0.033(3) 0.035(2) -0.0151(19) -0.0014(17) -0.0025(18)
C10 0.014(2) 0.027(2) 0.034(2) -0.0052(18) -0.0033(17) -0.0023(17)
C11 0.019(2) 0.035(3) 0.024(2) -0.0090(18) -0.0027(16) -0.0018(18)
C12 0.031(3) 0.029(3) 0.029(2) -0.0112(19) -0.0031(18) -0.0054(19)
C13 0.023(2) 0.026(2) 0.031(2) -0.0049(18) -0.0011(17) -0.0063(18)
C14 0.040(3) 0.032(3) 0.035(2) -0.009(2) 0.000(2) 0.000(2)
C15 0.032(3) 0.042(3) 0.031(2) -0.007(2) -0.0025(19) -0.008(2)
C16 0.022(2) 0.029(2) 0.036(2) -0.0051(19) -0.0049(18) -0.0003(19)
C17 0.026(3) 0.043(3) 0.046(3) -0.012(2) -0.008(2) 0.001(2)
C18 0.026(3) 0.066(4) 0.040(3) -0.017(3) -0.002(2) -0.008(2)
N1 0.0251(19) 0.035(2) 0.0222(17) -0.0082(15) -0.0024(14) -0.0051(16)
N2 0.027(2) 0.034(2) 0.0281(18) -0.0095(16) -0.0040(15) -0.0040(16)
N3 0.027(2) 0.024(2) 0.0282(18) -0.0030(15) -0.0034(15) -0.0064(15)
N4 0.0222(19) 0.030(2) 0.0316(18) -0.0097(16) 0.0014(15) -0.0054(16)
P1 0.0321(7) 0.0328(7) 0.0361(6) -0.0054(5) -0.0029(5) -0.0071(5)
F1 0.117(4) 0.146(4) 0.087(3) -0.053(3) -0.040(3) -0.022(3)
F2 0.054(2) 0.079(3) 0.155(4) -0.034(3) 0.044(2) -0.009(2)
F3 0.094(3) 0.043(2) 0.091(3) -0.0139(18) 0.018(2) -0.0264(19)
F4 0.195(6) 0.114(4) 0.095(3) -0.022(3) -0.102(4) 0.009(4)
F5 0.080(3) 0.062(2) 0.106(3) -0.026(2) 0.053(2) -0.015(2)
F6 0.115(4) 0.034(2) 0.137(3) -0.026(2) 0.057(3) -0.023(2)

loop_
_atom_type_symbol
_atom_type_description
_atom_type_scat_dispersion_real
_atom_type_scat_dispersion_imag
_atom_type_scat_source
Cu Cu 0.3201 1.2651 'International Tables Vol C Tables 4.2.6.8 and 6.1.1.4'
C C 0.0033 0.0016 'International Tables Vol C Tables 4.2.6.8 and 6.1.1.4'
N N 0.0061 0.0033 'International Tables Vol C Tables 4.2.6.8 and 6.1.1.4'
P P 0.1023 0.0942 'International Tables Vol C Tables 4.2.6.8 and 6.1.1.4'
F F 0.0171 0.0103 'International Tables Vol C Tables 4.2.6.8 and 6.1.1.4'
H H 0.0000 0.0000 'International Tables Vol C Tables 4.2.6.8 and 6.1.1.4'

loop_
_geom_angle_atom_site_label_1
_geom_angle_atom_site_label_2
_geom_angle_atom_site_label_3
_geom_angle
C2 Cu1 C1 173.74(17)
C2 Cu1 C9 94.24(16)
C1 Cu1 C9 91.80(15)
N2 C1 N1 103.1(3)
N2 C1 Cu1 127.9(3)
N1 C1 Cu1 128.9(3)
N3 C2 N4 102.8(3)
N3 C2 Cu1 127.8(3)
N4 C2 Cu1 129.3(3)
C4 C3 N1 107.2(4)
C4 C3 H3 126.4
N1 C3 H3 126.4
C3 C4 N2 106.4(4)
C3 C4 H4 126.8
N2 C4 H4 126.8
C6 C5 N3 106.6(4)
C6 C5 H5 126.7
N3 C5 H5 126.7
C5 C6 N4 107.4(4)
C5 C6 H6 126.3
N4 C6 H6 126.3
N1 C7 C8 111.2(3)
N1 C7 H7A 109.4
C8 C7 H7A 109.4
N1 C7 H7B 109.4
C8 C7 H7B 109.4
H7A C7 H7B 108.0
C9 C8 C13 119.4(4)
C9 C8 C7 117.7(4)
C13 C8 C7 122.4(4)
C8 C9 C10 122.5(4)
C8 C9 Cu1 93.6(2)
C10 C9 Cu1 90.3(2)
C8 C9 H9 118.8
C10 C9 H9 118.8
Cu1 C9 H9 86.0
C9 C10 C11 119.0(4)
C9 C10 C16 118.9(4)
C11 C10 C16 121.6(4)
C12 C11 C10 118.1(3)
C12 C11 C15 120.4(4)
C10 C11 C15 121.4(4)
C11 C12 C13 123.0(4)
C11 C12 H12 118.5
C13 C12 H12 118.5
C8 C13 C12 117.9(4)
C8 C13 C14 122.7(4)
C12 C13 C14 119.4(4)
C13 C14 H14A 109.5
C13 C14 H14B 109.5
H14A C14 H14B 109.5
C13 C14 H14C 109.5
H14A C14 H14C 109.5
H14B C14 H14C 109.5
C11 C15 H15A 109.5
C11 C15 H15B 109.5
H15A C15 H15B 109.5
C11 C15 H15C 109.5
H15A C15 H15C 109.5
H15B C15 H15C 109.5
N3 C16 C10 110.2(3)
N3 C16 H16A 109.6
C10 C16 H16A 109.6
N3 C16 H16B 109.6
C10 C16 H16B 109.6
H16A C16 H16B 108.1
N2 C17 H17A 109.5
N2 C17 H17B 109.5
H17A C17 H17B 109.5
N2 C17 H17C 109.5
H17A C17 H17C 109.5
H17B C17 H17C 109.5
N4 C18 H18A 109.5
N4 C18 H18B 109.5
H18A C18 H18B 109.5
N4 C18 H18C 109.5
H18A C18 H18C 109.5
H18B C18 H18C 109.5
C3 N1 C1 111.3(4)
C3 N1 C7 123.6(3)
C1 N1 C7 125.1(3)
C1 N2 C4 112.0(4)
C1 N2 C17 124.9(4)
C4 N2 C17 123.0(4)
C2 N3 C5 111.7(4)
C2 N3 C16 123.6(3)
C5 N3 C16 124.6(4)
C6 N4 C2 111.4(4)
C6 N4 C18 124.4(4)
C2 N4 C18 124.0(4)
F4 P1 F2 92.3(3)
F4 P1 F1 177.8(3)
F2 P1 F1 87.9(3)
F4 P1 F6 91.2(3)
F2 P1 F6 89.8(2)
F1 P1 F6 91.0(3)
F4 P1 F5 89.7(3)
F2 P1 F5 177.9(2)
F1 P1 F5 90.1(3)
F6 P1 F5 90.5(2)
F4 P1 F3 89.6(3)
F2 P1 F3 90.6(2)
F1 P1 F3 88.2(2)
F6 P1 F3 179.1(3)
F5 P1 F3 89.0(2)

loop_
_geom_bond_atom_site_label_1
_geom_bond_atom_site_label_2
_geom_bond_distance
Cu1 C2 1.914(4)
Cu1 C1 1.919(4)
Cu1 C9 2.611(4)
C1 N2 1.355(5)
C1 N1 1.377(5)
C2 N3 1.367(5)
C2 N4 1.371(5)
C3 C4 1.349(6)
C3 N1 1.362(5)
C3 H3 0.9500
C4 N2 1.372(6)
C4 H4 0.9500
C5 C6 1.336(7)
C5 N3 1.375(5)
C5 H5 0.9500
C6 N4 1.369(6)
C6 H6 0.9500
C7 N1 1.474(5)
C7 C8 1.502(5)
C7 H7A 0.9900
C7 H7B 0.9900
C8 C9 1.383(6)
C8 C13 1.394(5)
C9 C10 1.393(5)
C9 H9 0.9500
C10 C11 1.402(5)
C10 C16 1.504(6)
C11 C12 1.388(6)
C11 C15 1.525(5)
C12 C13 1.407(5)
C12 H12 0.9500
C13 C14 1.502(6)
C14 H14A 0.9800
C14 H14B 0.9800
C14 H14C 0.9800
C15 H15A 0.9800
C15 H15B 0.9800
C15 H15C 0.9800
C16 N3 1.472(5)
C16 H16A 0.9900
C16 H16B 0.9900
C17 N2 1.461(6)
C17 H17A 0.9800
C17 H17B 0.9800
C17 H17C 0.9800
C18 N4 1.458(6)
C18 H18A 0.9800
C18 H18B 0.9800
C18 H18C 0.9800
P1 F4 1.549(4)
P1 F2 1.569(4)
P1 F1 1.570(4)
P1 F6 1.573(4)
P1 F5 1.580(3)
P1 F3 1.584(4)
